data_4325986
loop_
_publ_author_name
'Yanjun Zhu'
'Chun-Hsing Chen'
'Claudia M. Fafard'
'Bruce M. Foxman'
'Oleg V. Ozerov'

_publ_section_title
;
 Net Heterolytic Cleavage of B-H and B-B Bonds Across the N-Pd Bond in a
 Cationic (PNP)Pd Fragment
;
_journal_name_full 'Inorganic Chemistry'
_journal_page_first 7980
_journal_page_last 7987
_journal_paper_doi 10.1021/ic2001283
_journal_volume 50
_journal_year 2011
_chemical_formula_moiety 'C46 H65 B13 F3 N1 O4 P2 Pd1'
_chemical_formula_sum 'C46 H65 B13 F3 N O4 P2 Pd'
_chemical_formula_weight 1061.91
_space_group_IT_number 15
_symmetry_cell_setting monoclinic
_symmetry_space_group_name_Hall '-C 2yc'
_symmetry_space_group_name_H-M 'C 1 2/c 1'
_atom_sites_solution_hydrogens geom
_atom_sites_solution_primary direct
_cell_angle_alpha 90
_cell_angle_beta 95.6420(18)
_cell_angle_gamma 90
_cell_formula_units_Z 8
_cell_length_a 19.5684(8)
_cell_length_b 16.5154(7)
_cell_length_c 33.9184(13)
_cell_measurement_reflns_used 9347
_cell_measurement_temperature 120
_cell_measurement_theta_max 30
_cell_measurement_theta_min 3
_cell_volume 10908.6(8)
_computing_cell_refinement 'Apex2 (Bruker AXS, 2006)'
_computing_data_collection 'Apex2 (Bruker AXS, 2006)'
_computing_data_reduction 'Apex2 (Bruker AXS, 2006)'
_computing_molecular_graphics 'CAMERON (Watkin et al., 1996)'
_computing_publication_material 'CRYSTALS (Betteridge et al., 2003)'
_computing_structure_refinement 'CRYSTALS (Betteridge et al., 2003)'
_computing_structure_solution 'SIR92 (Altomare et al., 1994)'
_diffrn_ambient_temperature 120
_diffrn_measured_fraction_theta_full 0.999
_diffrn_measured_fraction_theta_max 0.999
_diffrn_measurement_device 'Bruker Kappa Apex2'
_diffrn_measurement_device_type Area
_diffrn_measurement_method '\f & \w scans'
_diffrn_radiation_monochromator graphite
_diffrn_radiation_type 'Mo K\a'
_diffrn_radiation_wavelength 0.71073
_diffrn_reflns_av_R_equivalents 0.033
_diffrn_reflns_limit_h_max 27
_diffrn_reflns_limit_h_min -27
_diffrn_reflns_limit_k_max 23
_diffrn_reflns_limit_k_min -22
_diffrn_reflns_limit_l_max 47
_diffrn_reflns_limit_l_min -47
_diffrn_reflns_number 145552
_diffrn_reflns_theta_full 29.996
_diffrn_reflns_theta_max 29.996
_diffrn_reflns_theta_min 1.617
_diffrn_standards_number 0
_exptl_absorpt_coefficient_mu 0.450
_exptl_absorpt_correction_T_max 0.88
_exptl_absorpt_correction_T_min 0.87
_exptl_absorpt_correction_type multi-scan
_exptl_absorpt_process_details 'Apex2 (Bruker AXS, 2006)'
_exptl_crystal_colour colorless
_exptl_crystal_density_diffrn 1.293
_exptl_crystal_description prism
_exptl_crystal_F_000 4384
_exptl_crystal_size_max 0.33
_exptl_crystal_size_mid 0.31
_exptl_crystal_size_min 0.28
_refine_diff_density_max 0.68
_refine_diff_density_min -0.50
_refine_ls_extinction_method none
_refine_ls_goodness_of_fit_ref 1.0609
_refine_ls_hydrogen_treatment constr
_refine_ls_matrix_type full
_refine_ls_number_parameters 631
_refine_ls_number_reflns 15886
_refine_ls_number_restraints 0
_refine_ls_R_factor_all 0.0328
_refine_ls_R_factor_gt 0.0286
_refine_ls_shift/su_max 0.001841
_refine_ls_structure_factor_coef Fsqd
_refine_ls_weighting_details
;
 Method= Modified Sheldrick 
 w=1/[\s^2^(F^2^) + ( 0.03P)^2^ +13.68P] 
 ,where P=(max(Fo^2^,0) + 2Fc^2^)/3 
;
_refine_ls_weighting_scheme calc
_refine_ls_wR_factor_all 0.0741
_refine_ls_wR_factor_gt 0.0677
_refine_ls_wR_factor_ref 0.0741
_reflns_limit_h_max 27
_reflns_limit_h_min -27
_reflns_limit_k_max 23
_reflns_limit_k_min 0
_reflns_limit_l_max 47
_reflns_limit_l_min 0
_reflns_number_gt 14450
_reflns_number_total 15886
_reflns_threshold_expression I>2.0\s(I)
_oxford_diffrn_Wilson_B_factor 1.28
_oxford_diffrn_Wilson_scale 900.39
_oxford_refine_ls_r_factor_ref 0.0328
_oxford_refine_ls_scale 0.0347950(15)
_oxford_reflns_number_all 15886
_oxford_reflns_threshold_expression_ref I>-10.0\s(I)
_cod_data_source_file ic2001283_si_004.cif
_cod_data_source_block oz170
_cod_original_sg_symbol_H-M 'C 1 2/c 1 '
_cod_original_formula_sum 'C46 H65 B13 F3 N1 O4 P2 Pd1'
_cod_database_code 4325986

loop_
_symmetry_equiv_pos_as_xyz
x,y,z
-x,-y,-z
x+1/2,y+1/2,z
-x+1/2,-y+1/2,-z
-x,y,-z+1/2
x,-y,z+1/2
-x+1/2,y+1/2,-z+1/2
x+1/2,-y+1/2,z+1/2

loop_
_atom_site_label
_atom_site_type_symbol
_atom_site_fract_x
_atom_site_fract_y
_atom_site_fract_z
_atom_site_U_iso_or_equiv
_atom_site_occupancy
_atom_site_adp_type
_atom_site_refinement_flags_posn
Pd1 Pd 0.409224(5) 0.241048(6) 0.380588(3) 0.0143 1.0000 Uani .
P1 P 0.399879(17) 0.12254(2) 0.346275(10) 0.0155 1.0000 Uani .
P2 P 0.428381(17) 0.37666(2) 0.389995(10) 0.0167 1.0000 Uani .
F1 F 0.11285(7) 0.48731(13) 0.48333(5) 0.0855 1.0000 Uani .
F2 F 0.16285(11) 0.56563(13) 0.44674(5) 0.0977 1.0000 Uani .
F3 F 0.19394(9) 0.44255(11) 0.45200(5) 0.0767 1.0000 Uani .
O1 O 0.28931(5) 0.24132(7) 0.42833(3) 0.0226 1.0000 Uani .
O2 O 0.25391(5) 0.23809(6) 0.36166(3) 0.0210 1.0000 Uani .
O3 O 0.51968(5) 0.16726(7) 0.44017(3) 0.0226 1.0000 Uani .
O4 O 0.57504(5) 0.29028(6) 0.43829(3) 0.0222 1.0000 Uani .
N1 N 0.52244(6) 0.23311(7) 0.37409(3) 0.0145 1.0000 Uani .
B1 B 0.31054(8) 0.24120(10) 0.38998(5) 0.0191 1.0000 Uani .
B2 B 0.53878(8) 0.23069(10) 0.41696(4) 0.0175 1.0000 Uani .
B3 B 0.38964(10) 0.68875(11) 0.34238(5) 0.0264 1.0000 Uani .
B4 B 0.31263(9) 0.65205(11) 0.31602(6) 0.0278 1.0000 Uani .
B5 B 0.44042(9) 0.73165(12) 0.30765(5) 0.0263 1.0000 Uani .
B6 B 0.31647(8) 0.67265(11) 0.26507(5) 0.0249 1.0000 Uani .
B7 B 0.39155(9) 0.64303(11) 0.29543(5) 0.0253 1.0000 Uani .
B8 B 0.31251(11) 0.74637(12) 0.34127(6) 0.0313 1.0000 Uani .
B9 B 0.26749(9) 0.73577(11) 0.29333(6) 0.0262 1.0000 Uani .
B10 B 0.39551(10) 0.81534(12) 0.28507(6) 0.0323 1.0000 Uani .
B11 B 0.39176(10) 0.79585(11) 0.33592(5) 0.0293 1.0000 Uani .
B12 B 0.31924(9) 0.77864(12) 0.25892(5) 0.0270 1.0000 Uani .
B13 B 0.31626(10) 0.82492(11) 0.30553(6) 0.0312 1.0000 Uani .
C14 C 0.21807(7) 0.23707(9) 0.42298(4) 0.0219 1.0000 Uani .
C15 C 0.19699(7) 0.23444(9) 0.38289(4) 0.0207 1.0000 Uani .
C16 C 0.12863(8) 0.22869(10) 0.36867(5) 0.0270 1.0000 Uani .
C17 C 0.08175(8) 0.22668(11) 0.39686(6) 0.0325 1.0000 Uani .
C18 C 0.10278(8) 0.23038(12) 0.43712(6) 0.0343 1.0000 Uani .
C19 C 0.17221(8) 0.23592(11) 0.45133(5) 0.0297 1.0000 Uani .
C20 C 0.54361(8) 0.19090(10) 0.47851(4) 0.0267 1.0000 Uani .
C21 C 0.57693(9) 0.26386(10) 0.47744(4) 0.0268 1.0000 Uani .
C22 C 0.60633(11) 0.30238(13) 0.51089(5) 0.0411 1.0000 Uani .
C23 C 0.59923(13) 0.26232(15) 0.54662(5) 0.0526 1.0000 Uani .
C24 C 0.56480(12) 0.18965(15) 0.54770(5) 0.0519 1.0000 Uani .
C25 C 0.53570(10) 0.15107(13) 0.51351(5) 0.0399 1.0000 Uani .
C26 C 0.54080(7) 0.15483(8) 0.35699(4) 0.0162 1.0000 Uani .
C27 C 0.61000(7) 0.13442(9) 0.35756(4) 0.0213 1.0000 Uani .
C28 C 0.62875(8) 0.05912(10) 0.34418(5) 0.0247 1.0000 Uani .
C29 C 0.57978(8) 0.00164(9) 0.33124(4) 0.0232 1.0000 Uani .
C30 C 0.51094(7) 0.02191(9) 0.33179(4) 0.0205 1.0000 Uani .
C31 C 0.49045(7) 0.09784(8) 0.34455(4) 0.0161 1.0000 Uani .
C32 C 0.60107(9) -0.08063(10) 0.31787(6) 0.0341 1.0000 Uani .
C33 C 0.54015(7) 0.30920(8) 0.35475(4) 0.0162 1.0000 Uani .
C34 C 0.59181(7) 0.31243(9) 0.32958(4) 0.0219 1.0000 Uani .
C35 C 0.60950(8) 0.38582(10) 0.31304(5) 0.0262 1.0000 Uani .
C36 C 0.57685(8) 0.45729(10) 0.32126(5) 0.0252 1.0000 Uani .
C37 C 0.52403(7) 0.45343(9) 0.34597(4) 0.0222 1.0000 Uani .
C38 C 0.50420(7) 0.38060(8) 0.36249(4) 0.0174 1.0000 Uani .
C39 C 0.59632(10) 0.53708(11) 0.30395(6) 0.0378 1.0000 Uani .
C40 C 0.36712(7) 0.14194(9) 0.29426(4) 0.0221 1.0000 Uani .
C41 C 0.36351(9) 0.06685(11) 0.26779(5) 0.0325 1.0000 Uani .
C42 C 0.41114(9) 0.20806(11) 0.27773(5) 0.0316 1.0000 Uani .
C43 C 0.35955(8) 0.03041(9) 0.36317(5) 0.0232 1.0000 Uani .
C44 C 0.38632(10) 0.01346(11) 0.40609(5) 0.0370 1.0000 Uani .
C45 C 0.28115(8) 0.03800(10) 0.35814(6) 0.0329 1.0000 Uani .
C46 C 0.36533(8) 0.44377(9) 0.36265(5) 0.0251 1.0000 Uani .
C47 C 0.34815(9) 0.41422(11) 0.32012(5) 0.0336 1.0000 Uani .
C48 C 0.30038(8) 0.44983(11) 0.38438(6) 0.0353 1.0000 Uani .
C49 C 0.45357(8) 0.42325(9) 0.43896(4) 0.0227 1.0000 Uani .
C50 C 0.45393(11) 0.51577(10) 0.43897(6) 0.0379 1.0000 Uani .
C51 C 0.41078(10) 0.38770(12) 0.47025(5) 0.0373 1.0000 Uani .
C52 C 0.39243(8) 0.72210(11) 0.26326(5) 0.0286 1.0000 Uani .
C53 C 0.22473(10) 0.52750(13) 0.50670(6) 0.0375 1.0000 Uani .
C54 C 0.22464(10) 0.60539(13) 0.52183(6) 0.0413 1.0000 Uani .
C55 C 0.26980(12) 0.62552(15) 0.55457(7) 0.0510 1.0000 Uani .
C56 C 0.31508(11) 0.56738(16) 0.57149(7) 0.0518 1.0000 Uani .
C57 C 0.31455(11) 0.49034(15) 0.55631(7) 0.0491 1.0000 Uani .
C58 C 0.26925(11) 0.46979(14) 0.52406(6) 0.0455 1.0000 Uani .
C59 C 0.17423(12) 0.50514(16) 0.47243(7) 0.0526 1.0000 Uani .
H161 H 0.1144 0.2267 0.3411 0.0327 1.0000 Uiso R
H171 H 0.0342 0.2213 0.3884 0.0375 1.0000 Uiso R
H181 H 0.0691 0.2303 0.4555 0.0433 1.0000 Uiso R
H191 H 0.1871 0.2384 0.4788 0.0350 1.0000 Uiso R
H221 H 0.6301 0.3524 0.5100 0.0486 1.0000 Uiso R
H231 H 0.6190 0.2855 0.5707 0.0556 1.0000 Uiso R
H241 H 0.5597 0.1659 0.5727 0.0594 1.0000 Uiso R
H251 H 0.5128 0.1004 0.5143 0.0525 1.0000 Uiso R
H271 H 0.6443 0.1722 0.3672 0.0266 1.0000 Uiso R
H281 H 0.6761 0.0472 0.3435 0.0288 1.0000 Uiso R
H301 H 0.4767 -0.0167 0.3232 0.0243 1.0000 Uiso R
H322 H 0.5613 -0.1122 0.3105 0.0435 1.0000 Uiso R
H321 H 0.6268 -0.0746 0.2957 0.0435 1.0000 Uiso R
H323 H 0.6285 -0.1069 0.3387 0.0435 1.0000 Uiso R
H341 H 0.6153 0.2643 0.3235 0.0263 1.0000 Uiso R
H351 H 0.6448 0.3868 0.2957 0.0301 1.0000 Uiso R
H371 H 0.5007 0.5018 0.3519 0.0273 1.0000 Uiso R
H393 H 0.6237 0.5277 0.2828 0.0479 1.0000 Uiso R
H391 H 0.5560 0.5658 0.2944 0.0479 1.0000 Uiso R
H392 H 0.6217 0.5681 0.3239 0.0479 1.0000 Uiso R
H401 H 0.3218 0.1626 0.2943 0.0259 1.0000 Uiso R
H413 H 0.3440 0.0812 0.2420 0.0373 1.0000 Uiso R
H411 H 0.3360 0.0265 0.2784 0.0373 1.0000 Uiso R
H412 H 0.4086 0.0464 0.2664 0.0373 1.0000 Uiso R
H422 H 0.4563 0.1880 0.2763 0.0406 1.0000 Uiso R
H423 H 0.4127 0.2542 0.2945 0.0406 1.0000 Uiso R
H421 H 0.3917 0.2228 0.2519 0.0406 1.0000 Uiso R
H431 H 0.3723 -0.0136 0.3475 0.0261 1.0000 Uiso R
H442 H 0.3734 0.0566 0.4223 0.0467 1.0000 Uiso R
H443 H 0.4349 0.0089 0.4083 0.0467 1.0000 Uiso R
H441 H 0.3670 -0.0357 0.4144 0.0467 1.0000 Uiso R
H452 H 0.2667 0.0485 0.3311 0.0406 1.0000 Uiso R
H451 H 0.2609 -0.0110 0.3660 0.0406 1.0000 Uiso R
H453 H 0.2673 0.0814 0.3740 0.0406 1.0000 Uiso R
H461 H 0.3851 0.4962 0.3618 0.0313 1.0000 Uiso R
H472 H 0.3892 0.4108 0.3074 0.0405 1.0000 Uiso R
H471 H 0.3272 0.3624 0.3203 0.0405 1.0000 Uiso R
H473 H 0.3175 0.4514 0.3062 0.0405 1.0000 Uiso R
H481 H 0.2694 0.4873 0.3710 0.0429 1.0000 Uiso R
H483 H 0.3127 0.4680 0.4107 0.0429 1.0000 Uiso R
H482 H 0.2790 0.3983 0.3850 0.0429 1.0000 Uiso R
H491 H 0.4996 0.4069 0.4464 0.0287 1.0000 Uiso R
H501 H 0.4722 0.5349 0.4643 0.0475 1.0000 Uiso R
H503 H 0.4815 0.5348 0.4194 0.0475 1.0000 Uiso R
H502 H 0.4083 0.5351 0.4333 0.0475 1.0000 Uiso R
H513 H 0.3646 0.4054 0.4650 0.0472 1.0000 Uiso R
H511 H 0.4124 0.3303 0.4690 0.0472 1.0000 Uiso R
H512 H 0.4285 0.4051 0.4959 0.0472 1.0000 Uiso R
H541 H 0.1945 0.6453 0.5098 0.0513 1.0000 Uiso R
H551 H 0.2694 0.6783 0.5657 0.0599 1.0000 Uiso R
H561 H 0.3468 0.5812 0.5935 0.0621 1.0000 Uiso R
H571 H 0.3456 0.4510 0.5681 0.0568 1.0000 Uiso R
H581 H 0.2689 0.4162 0.5139 0.0545 1.0000 Uiso R
H81 H 0.2853 0.7546 0.3678 0.0383 1.0000 Uiso R
H521 H 0.4160 0.7150 0.2403 0.0344 1.0000 Uiso R
H121 H 0.2962 0.8080 0.2317 0.0318 1.0000 Uiso R
H31 H 0.4127 0.6594 0.3696 0.0317 1.0000 Uiso R
H51 H 0.4968 0.7303 0.3123 0.0313 1.0000 Uiso R
H91 H 0.2111 0.7371 0.2887 0.0317 1.0000 Uiso R
H101 H 0.4226 0.8687 0.2750 0.0379 1.0000 Uiso R
H41 H 0.2856 0.5987 0.3261 0.0339 1.0000 Uiso R
H71 H 0.4161 0.5838 0.2922 0.0303 1.0000 Uiso R
H131 H 0.2917 0.8842 0.3088 0.0367 1.0000 Uiso R
H61 H 0.2919 0.6325 0.2420 0.0298 1.0000 Uiso R
H111 H 0.4163 0.8360 0.3590 0.0345 1.0000 Uiso R

loop_
_atom_site_aniso_label
_atom_site_aniso_U_11
_atom_site_aniso_U_22
_atom_site_aniso_U_33
_atom_site_aniso_U_23
_atom_site_aniso_U_13
_atom_site_aniso_U_12
Pd1 0.01242(5) 0.01421(5) 0.01650(5) 0.00045(3) 0.00205(3) 0.00040(3)
P1 0.01448(14) 0.01607(15) 0.01612(15) -0.00010(12) 0.00190(11) -0.00097(12)
P2 0.01512(15) 0.01476(15) 0.02043(16) 0.00075(12) 0.00222(12) 0.00164(12)
F1 0.0431(8) 0.1406(17) 0.0731(10) -0.0435(11) 0.0070(7) -0.0103(9)
F2 0.1328(17) 0.0975(14) 0.0549(10) 0.0067(9) -0.0299(10) 0.0126(12)
F3 0.0778(11) 0.0870(12) 0.0664(10) -0.0388(9) 0.0125(8) 0.0161(9)
O1 0.0139(4) 0.0328(6) 0.0214(5) 0.0008(4) 0.0026(4) 0.0011(4)
O2 0.0160(4) 0.0259(5) 0.0212(5) 0.0013(4) 0.0014(4) 0.0002(4)
O3 0.0244(5) 0.0250(5) 0.0184(5) 0.0052(4) 0.0028(4) 0.0013(4)
O4 0.0267(5) 0.0225(5) 0.0165(5) -0.0021(4) -0.0021(4) 0.0015(4)
N1 0.0139(5) 0.0148(5) 0.0147(5) 0.0001(4) 0.0013(4) 0.0000(4)
B1 0.0166(6) 0.0174(7) 0.0234(7) 0.0009(5) 0.0023(5) 0.0005(5)
B2 0.0161(6) 0.0200(7) 0.0163(6) 0.0006(5) 0.0017(5) 0.0035(5)
B3 0.0332(9) 0.0266(8) 0.0193(7) 0.0029(6) 0.0028(6) 0.0020(7)
B4 0.0250(8) 0.0241(8) 0.0356(9) 0.0022(7) 0.0092(7) -0.0013(6)
B5 0.0218(8) 0.0350(9) 0.0212(8) 0.0009(7) -0.0023(6) -0.0050(7)
B6 0.0167(7) 0.0290(9) 0.0287(8) -0.0110(7) 0.0004(6) 0.0007(6)
B7 0.0220(7) 0.0270(8) 0.0269(8) -0.0059(6) 0.0013(6) 0.0039(6)
B8 0.0346(9) 0.0370(10) 0.0239(8) -0.0046(7) 0.0106(7) 0.0047(8)
B9 0.0204(7) 0.0256(8) 0.0331(9) -0.0064(7) 0.0051(6) 0.0031(6)
B10 0.0328(9) 0.0318(10) 0.0299(9) 0.0087(7) -0.0084(7) -0.0113(8)
B11 0.0377(10) 0.0256(9) 0.0229(8) -0.0046(6) -0.0062(7) -0.0003(7)
B12 0.0264(8) 0.0301(9) 0.0231(8) 0.0025(7) -0.0046(6) -0.0025(7)
B13 0.0375(10) 0.0215(8) 0.0326(9) -0.0071(7) -0.0065(7) 0.0031(7)
C14 0.0144(6) 0.0259(7) 0.0253(7) 0.0035(5) 0.0023(5) 0.0024(5)
C15 0.0155(6) 0.0205(6) 0.0262(7) 0.0038(5) 0.0033(5) 0.0008(5)
C16 0.0181(6) 0.0310(8) 0.0310(8) 0.0033(6) -0.0029(6) -0.0002(6)
C17 0.0140(6) 0.0393(9) 0.0439(10) 0.0086(7) 0.0003(6) 0.0010(6)
C18 0.0190(7) 0.0457(10) 0.0396(9) 0.0100(8) 0.0096(6) 0.0056(7)
C19 0.0200(7) 0.0412(9) 0.0285(8) 0.0048(7) 0.0059(6) 0.0045(6)
C20 0.0279(7) 0.0357(8) 0.0170(6) 0.0039(6) 0.0041(5) 0.0146(6)
C21 0.0324(8) 0.0318(8) 0.0155(6) -0.0017(6) -0.0009(5) 0.0149(6)
C22 0.0524(11) 0.0439(11) 0.0243(8) -0.0135(7) -0.0095(7) 0.0222(9)
C23 0.0734(15) 0.0649(15) 0.0171(8) -0.0116(8) -0.0079(8) 0.0436(12)
C24 0.0677(14) 0.0723(16) 0.0169(8) 0.0101(8) 0.0107(8) 0.0467(13)
C25 0.0456(10) 0.0517(11) 0.0243(8) 0.0148(8) 0.0135(7) 0.0244(9)
C26 0.0164(6) 0.0179(6) 0.0144(6) 0.0007(4) 0.0020(4) 0.0030(5)
C27 0.0173(6) 0.0238(7) 0.0224(7) -0.0001(5) 0.0000(5) 0.0028(5)
C28 0.0196(6) 0.0274(7) 0.0266(7) 0.0000(6) 0.0004(5) 0.0087(6)
C29 0.0259(7) 0.0227(7) 0.0210(7) -0.0010(5) 0.0024(5) 0.0087(6)
C30 0.0227(6) 0.0190(6) 0.0197(6) -0.0013(5) 0.0013(5) 0.0016(5)
C31 0.0164(6) 0.0176(6) 0.0142(6) 0.0006(4) 0.0007(4) 0.0019(5)
C32 0.0352(9) 0.0262(8) 0.0409(9) -0.0066(7) 0.0039(7) 0.0117(7)
C33 0.0157(6) 0.0177(6) 0.0150(6) 0.0022(5) 0.0006(4) -0.0017(5)
C34 0.0208(6) 0.0246(7) 0.0211(7) 0.0008(5) 0.0065(5) -0.0008(5)
C35 0.0248(7) 0.0314(8) 0.0237(7) 0.0050(6) 0.0085(6) -0.0042(6)
C36 0.0245(7) 0.0257(7) 0.0252(7) 0.0075(6) 0.0013(6) -0.0056(6)
C37 0.0219(7) 0.0190(7) 0.0254(7) 0.0037(5) 0.0004(5) -0.0015(5)
C38 0.0164(6) 0.0193(6) 0.0162(6) 0.0023(5) 0.0006(5) -0.0004(5)
C39 0.0377(9) 0.0317(9) 0.0452(10) 0.0162(8) 0.0103(8) -0.0067(7)
C40 0.0195(6) 0.0276(7) 0.0184(6) -0.0004(5) -0.0019(5) 0.0013(5)
C41 0.0352(9) 0.0393(9) 0.0218(7) -0.0080(7) -0.0037(6) 0.0017(7)
C42 0.0327(8) 0.0411(9) 0.0202(7) 0.0099(6) -0.0020(6) -0.0038(7)
C43 0.0254(7) 0.0174(6) 0.0281(7) -0.0013(5) 0.0090(6) -0.0043(5)
C44 0.0493(11) 0.0314(9) 0.0316(9) 0.0108(7) 0.0103(8) -0.0038(8)
C45 0.0250(8) 0.0268(8) 0.0493(10) -0.0027(7) 0.0152(7) -0.0069(6)
C46 0.0206(7) 0.0186(7) 0.0352(8) 0.0059(6) -0.0020(6) 0.0033(5)
C47 0.0314(8) 0.0296(8) 0.0371(9) 0.0087(7) -0.0097(7) 0.0008(7)
C48 0.0217(7) 0.0307(9) 0.0534(11) 0.0060(8) 0.0029(7) 0.0097(6)
C49 0.0238(7) 0.0213(7) 0.0231(7) -0.0042(5) 0.0028(5) 0.0021(5)
C50 0.0493(11) 0.0234(8) 0.0396(10) -0.0091(7) -0.0025(8) 0.0020(7)
C51 0.0437(10) 0.0441(10) 0.0258(8) -0.0070(7) 0.0126(7) -0.0076(8)
C52 0.0210(7) 0.0467(10) 0.0181(7) -0.0011(6) 0.0016(5) -0.0036(6)
C53 0.0328(9) 0.0463(11) 0.0357(9) 0.0016(8) 0.0150(7) 0.0064(8)
C54 0.0338(9) 0.0423(11) 0.0486(11) 0.0043(9) 0.0084(8) 0.0037(8)
C55 0.0465(12) 0.0467(12) 0.0599(14) 0.0002(10) 0.0056(10) -0.0133(10)
C56 0.0359(10) 0.0708(16) 0.0477(12) 0.0185(11) -0.0006(9) -0.0172(10)
C57 0.0359(10) 0.0628(14) 0.0500(12) 0.0217(11) 0.0111(9) 0.0078(10)
C58 0.0461(11) 0.0482(12) 0.0453(11) 0.0059(9) 0.0199(9) 0.0141(9)
C59 0.0533(13) 0.0640(15) 0.0410(11) -0.0123(10) 0.0078(9) 0.0129(11)

loop_
_atom_type_symbol
_atom_type_scat_dispersion_real
_atom_type_scat_dispersion_imag
_atom_type_scat_Cromer_Mann_a1
_atom_type_scat_Cromer_Mann_b1
_atom_type_scat_Cromer_Mann_a2
_atom_type_scat_Cromer_Mann_b2
_atom_type_scat_Cromer_Mann_a3
_atom_type_scat_Cromer_Mann_b3
_atom_type_scat_Cromer_Mann_a4
_atom_type_scat_Cromer_Mann_b4
_atom_type_scat_Cromer_Mann_c
_atom_type_scat_source
C 0.0033 0.0016 2.3100 20.8439 1.0200 10.2075 1.5886 0.5687 0.8650 51.6512 0.2156 'International Tables Vol C 4.2.6.8 and 6.1.1.4'
H 0.0000 0.0000 0.4930 10.5109 0.3229 26.1257 0.1402 3.1424 0.0408 57.7998 0.0030 'International Tables Vol C 4.2.6.8 and 6.1.1.4'
B 0.0013 0.0007 2.0545 23.2185 1.3326 1.0210 1.0979 60.3498 0.7068 0.1403 -0.1932 'International Tables Vol C 4.2.6.8 and 6.1.1.4'
N 0.0061 0.0033 12.2126 0.0057 3.1322 9.8933 2.0125 28.9975 1.1663 0.5826 -11.5290 'International Tables Vol C 4.2.6.8 and 6.1.1.4'
O 0.0106 0.0060 3.0485 13.2771 2.2868 5.7011 1.5463 0.3239 0.8670 32.9089 0.2508 'International Tables Vol C 4.2.6.8 and 6.1.1.4'
P 0.1023 0.0942 6.4345 1.9067 4.1791 27.1570 1.7800 0.5260 1.4908 68.1645 1.1149 'International Tables Vol C 4.2.6.8 and 6.1.1.4'
Pd -0.9988 1.0072 19.3319 0.6987 15.5017 7.9893 5.2954 25.2052 0.6058 76.8986 5.2659 'International Tables Vol C 4.2.6.8 and 6.1.1.4'
F 0.0171 0.0103 3.5392 10.2825 2.6412 4.2944 1.5170 0.2615 1.0243 26.1476 0.2776 'International Tables Vol C 4.2.6.8 and 6.1.1.4'

loop_
_geom_angle_atom_site_label_1
_geom_angle_atom_site_label_2
_geom_angle_atom_site_label_3
_geom_angle
_geom_angle_publ_flag
P1 Pd1 P2 156.521(13) yes
P1 Pd1 N1 86.00(3) yes
P2 Pd1 N1 85.49(3) yes
P1 Pd1 B1 93.01(5) yes
P2 Pd1 B1 97.17(5) yes
N1 Pd1 B1 175.16(5) yes
Pd1 P1 C31 100.32(4) yes
Pd1 P1 C40 110.04(5) yes
C31 P1 C40 104.80(6) yes
Pd1 P1 C43 124.74(5) yes
C31 P1 C43 105.90(7) yes
C40 P1 C43 108.88(7) yes
Pd1 P2 C38 95.37(5) yes
Pd1 P2 C46 115.26(5) yes
C38 P2 C46 104.99(7) yes
Pd1 P2 C49 123.86(5) yes
C38 P2 C49 106.54(6) yes
C46 P2 C49 107.92(7) yes
B1 O1 C14 105.26(11) yes
B1 O2 C15 105.58(11) yes
B2 O3 C20 103.53(12) yes
B2 O4 C21 103.93(12) yes
Pd1 N1 B2 91.45(8) yes
Pd1 N1 C26 111.68(8) yes
B2 N1 C26 109.27(11) yes
Pd1 N1 C33 105.69(8) yes
B2 N1 C33 115.39(11) yes
C26 N1 C33 119.65(10) yes
O1 B1 O2 110.54(12) yes
O1 B1 Pd1 121.95(11) yes
O2 B1 Pd1 127.47(11) yes
N1 B2 O3 122.89(13) yes
N1 B2 O4 123.76(13) yes
O3 B2 O4 113.35(12) yes
B4 B3 B5 107.83(12) yes
B4 B3 B7 59.59(10) yes
B5 B3 B7 60.40(10) yes
B4 B3 B8 59.86(11) yes
B5 B3 B8 107.65(13) yes
B7 B3 B8 107.60(12) yes
B4 B3 B11 107.74(13) yes
B5 B3 B11 59.85(11) yes
B7 B3 B11 108.09(12) yes
B8 B3 B11 59.83(11) yes
B4 B3 H31 121.8 no
B5 B3 H31 121.8 no
B7 B3 H31 121.7 no
B8 B3 H31 122.0 no
B11 B3 H31 121.9 no
B3 B4 B6 108.03(12) yes
B3 B4 B7 59.77(10) yes
B6 B4 B7 60.43(10) yes
B3 B4 B8 60.08(11) yes
B6 B4 B8 107.69(13) yes
B7 B4 B8 107.91(13) yes
B3 B4 B9 108.24(13) yes
B6 B4 B9 59.61(10) yes
B7 B4 B9 108.18(13) yes
B8 B4 B9 60.14(11) yes
B3 B4 H41 121.7 no
B6 B4 H41 121.7 no
B7 B4 H41 121.5 no
B8 B4 H41 121.9 no
B9 B4 H41 121.7 no
B3 B5 B7 59.89(10) yes
B3 B5 B10 108.33(13) yes
B7 B5 B10 108.03(12) yes
B3 B5 B11 60.66(11) yes
B7 B5 B11 108.32(13) yes
B10 B5 B11 59.74(11) yes
B3 B5 C52 104.81(12) yes
B7 B5 C52 58.61(10) yes
B10 B5 C52 58.84(10) yes
B11 B5 C52 104.80(13) yes
B3 B5 H51 121.3 no
B7 B5 H51 121.8 no
B10 B5 H51 121.8 no
B11 B5 H51 121.3 no
C52 B5 H51 125.8 no
B4 B6 B7 59.58(10) yes
B4 B6 B9 60.34(10) yes
B7 B6 B9 108.08(12) yes
B4 B6 B12 108.11(12) yes
B7 B6 B12 107.95(12) yes
B9 B6 B12 60.13(10) yes
B4 B6 C52 104.39(12) yes
B7 B6 C52 58.54(10) yes
B9 B6 C52 105.04(12) yes
B12 B6 C52 58.85(10) yes
B4 B6 H61 121.4 no
B7 B6 H61 121.6 no
B9 B6 H61 121.4 no
B12 B6 H61 122.1 no
C52 B6 H61 125.8 no
B6 B7 B5 107.70(13) yes
B6 B7 B3 108.37(12) yes
B5 B7 B3 59.71(10) yes
B6 B7 B4 60.00(10) yes
B5 B7 B4 108.10(13) yes
B3 B7 B4 60.63(11) yes
B6 B7 C52 58.51(10) yes
B5 B7 C52 58.55(10) yes
B3 B7 C52 104.62(12) yes
B4 B7 C52 104.69(12) yes
B6 B7 H71 122.0 no
B5 B7 H71 121.8 no
B3 B7 H71 121.3 no
B4 B7 H71 121.5 no
C52 B7 H71 125.8 no
B3 B8 B4 60.06(10) yes
B3 B8 B9 108.00(12) yes
B4 B8 B9 59.86(11) yes
B3 B8 B11 60.14(11) yes
B4 B8 B11 108.13(13) yes
B9 B8 B11 108.08(13) yes
B3 B8 B13 108.17(13) yes
B4 B8 B13 107.95(13) yes
B9 B8 B13 60.00(11) yes
B11 B8 B13 60.09(11) yes
B3 B8 H81 121.8 no
B4 B8 H81 121.8 no
B9 B8 H81 121.6 no
B11 B8 H81 121.6 no
B13 B8 H81 121.5 no
B8 B9 B4 60.00(11) yes
B8 B9 B6 107.95(12) yes
B4 B9 B6 60.06(10) yes
B8 B9 B12 107.43(13) yes
B4 B9 B12 107.78(12) yes
B6 B9 B12 60.00(11) yes
B8 B9 B13 60.05(11) yes
B4 B9 B13 108.10(13) yes
B6 B9 B13 107.92(13) yes
B12 B9 B13 59.55(11) yes
B8 B9 H91 122.0 no
B4 B9 H91 121.9 no
B6 B9 H91 121.7 no
B12 B9 H91 121.9 no
B13 B9 H91 121.6 no
B5 B10 B11 60.07(10) yes
B5 B10 B12 107.95(13) yes
B11 B10 B12 108.30(14) yes
B5 B10 B13 108.49(13) yes
B11 B10 B13 60.64(11) yes
B12 B10 B13 59.81(11) yes
B5 B10 C52 58.55(10) yes
B11 B10 C52 104.84(13) yes
B12 B10 C52 58.72(10) yes
B13 B10 C52 104.83(13) yes
B5 B10 H101 121.8 no
B11 B10 H101 121.2 no
B12 B10 H101 121.8 no
B13 B10 H101 121.2 no
C52 B10 H101 125.8 no
B3 B11 B8 60.03(11) yes
B3 B11 B5 59.49(10) yes
B8 B11 B5 107.53(13) yes
B3 B11 B10 107.75(13) yes
B8 B11 B10 107.72(13) yes
B5 B11 B10 60.19(11) yes
B3 B11 B13 108.07(13) yes
B8 B11 B13 60.07(11) yes
B5 B11 B13 107.92(12) yes
B10 B11 B13 59.79(11) yes
B3 B11 H111 121.6 no
B8 B11 H111 121.9 no
B5 B11 H111 121.8 no
B10 B11 H111 121.9 no
B13 B11 H111 121.9 no
B10 B12 B9 108.46(13) yes
B10 B12 B6 108.38(13) yes
B9 B12 B6 59.87(10) yes
B10 B12 B13 60.11(11) yes
B9 B12 B13 60.63(11) yes
B6 B12 B13 108.67(13) yes
B10 B12 C52 58.88(11) yes
B9 B12 C52 104.76(13) yes
B6 B12 C52 58.76(10) yes
B13 B12 C52 105.18(12) yes
B10 B12 H121 121.7 no
B9 B12 H121 121.2 no
B6 B12 H121 121.5 no
B13 B12 H121 121.0 no
C52 B12 H121 125.8 no
B11 B13 B8 59.84(11) yes
B11 B13 B9 107.85(13) yes
B8 B13 B9 59.95(11) yes
B11 B13 B10 59.57(11) yes
B8 B13 B10 107.36(13) yes
B9 B13 B10 107.80(13) yes
B11 B13 B12 107.67(13) yes
B8 B13 B12 107.56(13) yes
B9 B13 B12 59.82(10) yes
B10 B13 B12 60.08(11) yes
B11 B13 H131 121.7 no
B8 B13 H131 122.1 no
B9 B13 H131 122.0 no
B10 B13 H131 121.8 no
B12 B13 H131 122.0 no
O1 C14 C15 109.18(12) yes
O1 C14 C19 128.54(14) yes
C15 C14 C19 122.28(14) yes
O2 C15 C14 109.41(12) yes
O2 C15 C16 128.49(14) yes
C14 C15 C16 122.09(14) yes
C15 C16 C17 116.37(15) yes
C15 C16 H161 121.8 no
C17 C16 H161 121.9 no
C16 C17 C18 121.60(15) yes
C16 C17 H171 119.2 no
C18 C17 H171 119.2 no
C17 C18 C19 121.71(16) yes
C17 C18 H181 119.1 no
C19 C18 H181 119.1 no
C18 C19 C14 115.93(15) yes
C18 C19 H191 122.3 no
C14 C19 H191 121.8 no
O3 C20 C21 109.77(13) yes
O3 C20 C25 127.85(17) yes
C21 C20 C25 122.38(17) yes
O4 C21 C20 109.37(13) yes
O4 C21 C22 127.58(17) yes
C20 C21 C22 123.04(16) yes
C21 C22 C23 115.2(2) yes
C21 C22 H221 122.7 no
C23 C22 H221 122.0 no
C22 C23 C24 121.66(18) yes
C22 C23 H231 119.2 no
C24 C23 H231 119.1 no
C23 C24 C25 122.43(18) yes
C23 C24 H241 118.6 no
C25 C24 H241 119.0 no
C24 C25 C20 115.2(2) yes
C24 C25 H251 122.3 no
C20 C25 H251 122.4 no
N1 C26 C27 118.70(12) yes
N1 C26 C31 121.13(11) yes
C27 C26 C31 119.77(12) yes
C26 C27 C28 120.05(13) yes
C26 C27 H271 119.9 no
C28 C27 H271 120.1 no
C27 C28 C29 121.36(13) yes
C27 C28 H281 119.0 no
C29 C28 H281 119.6 no
C28 C29 C30 118.07(13) yes
C28 C29 C32 120.66(14) yes
C30 C29 C32 121.26(14) yes
C29 C30 C31 121.86(13) yes
C29 C30 H301 119.2 no
C31 C30 H301 118.9 no
P1 C31 C30 121.28(10) yes
P1 C31 C26 119.86(10) yes
C30 C31 C26 118.84(12) yes
C29 C32 H322 109.3 no
C29 C32 H321 109.1 no
H322 C32 H321 109.5 no
C29 C32 H323 110.0 no
H322 C32 H323 109.5 no
H321 C32 H323 109.5 no
N1 C33 C34 121.60(12) yes
N1 C33 C38 119.09(11) yes
C34 C33 C38 119.30(13) yes
C33 C34 C35 120.41(14) yes
C33 C34 H341 119.9 no
C35 C34 H341 119.7 no
C34 C35 C36 121.53(14) yes
C34 C35 H351 119.2 no
C36 C35 H351 119.2 no
C35 C36 C37 117.80(14) yes
C35 C36 C39 121.87(15) yes
C37 C36 C39 120.32(15) yes
C36 C37 C38 122.11(14) yes
C36 C37 H371 119.2 no
C38 C37 H371 118.7 no
P2 C38 C33 120.62(10) yes
P2 C38 C37 120.40(11) yes
C33 C38 C37 118.77(12) yes
C36 C39 H393 109.6 no
C36 C39 H391 109.7 no
H393 C39 H391 109.5 no
C36 C39 H392 109.1 no
H393 C39 H392 109.5 no
H391 C39 H392 109.5 no
P1 C40 C41 114.36(11) yes
P1 C40 C42 108.61(10) yes
C41 C40 C42 111.02(13) yes
P1 C40 H401 107.4 no
C41 C40 H401 107.6 no
C42 C40 H401 107.6 no
C40 C41 H413 109.3 no
C40 C41 H411 109.9 no
H413 C41 H411 109.5 no
C40 C41 H412 109.2 no
H413 C41 H412 109.5 no
H411 C41 H412 109.5 no
C40 C42 H422 109.3 no
C40 C42 H423 109.8 no
H422 C42 H423 109.5 no
C40 C42 H421 109.4 no
H422 C42 H421 109.5 no
H423 C42 H421 109.5 no
P1 C43 C44 109.46(11) yes
P1 C43 C45 110.78(11) yes
C44 C43 C45 111.59(14) yes
P1 C43 H431 108.4 no
C44 C43 H431 108.1 no
C45 C43 H431 108.4 no
C43 C44 H442 109.3 no
C43 C44 H443 109.8 no
H442 C44 H443 109.5 no
C43 C44 H441 109.3 no
H442 C44 H441 109.5 no
H443 C44 H441 109.5 no
C43 C45 H452 108.8 no
C43 C45 H451 109.9 no
H452 C45 H451 109.5 no
C43 C45 H453 109.7 no
H452 C45 H453 109.5 no
H451 C45 H453 109.5 no
P2 C46 C47 110.95(11) yes
P2 C46 C48 110.08(11) yes
C47 C46 C48 111.01(14) yes
P2 C46 H461 108.1 no
C47 C46 H461 108.3 no
C48 C46 H461 108.3 no
C46 C47 H472 109.3 no
C46 C47 H471 109.8 no
H472 C47 H471 109.5 no
C46 C47 H473 109.3 no
H472 C47 H473 109.5 no
H471 C47 H473 109.5 no
C46 C48 H481 109.5 no
C46 C48 H483 109.0 no
H481 C48 H483 109.5 no
C46 C48 H482 109.9 no
H481 C48 H482 109.5 no
H483 C48 H482 109.5 no
P2 C49 C50 114.61(11) yes
P2 C49 C51 110.27(11) yes
C50 C49 C51 112.70(14) yes
P2 C49 H491 106.4 no
C50 C49 H491 106.3 no
C51 C49 H491 105.9 no
C49 C50 H501 109.5 no
C49 C50 H503 109.5 no
H501 C50 H503 109.5 no
C49 C50 H502 109.4 no
H501 C50 H502 109.5 no
H503 C50 H502 109.5 no
C49 C51 H513 109.1 no
C49 C51 H511 109.2 no
H513 C51 H511 109.5 no
C49 C51 H512 110.1 no
H513 C51 H512 109.5 no
H511 C51 H512 109.5 no
B5 C52 B6 114.86(12) yes
B5 C52 B7 62.84(10) yes
B6 C52 B7 62.95(10) yes
B5 C52 B12 114.31(13) yes
B6 C52 B12 62.39(10) yes
B7 C52 B12 114.47(12) yes
B5 C52 B10 62.61(11) yes
B6 C52 B10 114.27(13) yes
B7 C52 B10 114.60(12) yes
B12 C52 B10 62.39(11) yes
B5 C52 H521 117.8 no
B6 C52 H521 117.7 no
B7 C52 H521 117.8 no
B12 C52 H521 117.9 no
B10 C52 H521 117.9 no
C54 C53 C58 120.4(2) yes
C54 C53 C59 119.50(19) yes
C58 C53 C59 120.1(2) yes
C53 C54 C55 119.6(2) yes
C53 C54 H541 120.6 no
C55 C54 H541 119.7 no
C54 C55 C56 119.6(2) yes
C54 C55 H551 120.6 no
C56 C55 H551 119.8 no
C55 C56 C57 120.3(2) yes
C55 C56 H561 119.8 no
C57 C56 H561 119.9 no
C56 C57 C58 120.4(2) yes
C56 C57 H571 119.7 no
C58 C57 H571 120.0 no
C53 C58 C57 119.8(2) yes
C53 C58 H581 120.3 no
C57 C58 H581 119.9 no
C53 C59 F2 112.3(2) yes
C53 C59 F1 112.70(18) yes
F2 C59 F1 104.6(2) yes
C53 C59 F3 113.30(19) yes
F2 C59 F3 106.4(2) yes
F1 C59 F3 107.0(2) yes

loop_
_geom_bond_atom_site_label_1
_geom_bond_atom_site_label_2
_geom_bond_distance
_geom_bond_publ_flag
Pd1 P1 2.2753(4) yes
Pd1 P2 2.2880(4) yes
Pd1 N1 2.2517(11) yes
Pd1 B1 1.9879(16) yes
P1 C31 1.8251(13) yes
P1 C40 1.8448(14) yes
P1 C43 1.8317(15) yes
P2 C38 1.8298(14) yes
P2 C46 1.8402(14) yes
P2 C49 1.8526(15) yes
F1 C59 1.324(3) yes
F2 C59 1.330(3) yes
F3 C59 1.323(3) yes
O1 B1 1.4037(19) yes
O1 C14 1.3898(17) yes
O2 B1 1.3943(18) yes
O2 C15 1.3857(17) yes
O3 B2 1.3837(18) yes
O3 C20 1.3940(18) yes
O4 B2 1.3765(18) yes
O4 C21 1.3947(18) yes
N1 B2 1.4584(18) yes
N1 C26 1.4757(17) yes
N1 C33 1.4746(17) yes
B3 B4 1.781(3) yes
B3 B5 1.763(3) yes
B3 B7 1.766(2) yes
B3 B8 1.782(3) yes
B3 B11 1.783(3) yes
B3 H31 1.100 no
B4 B6 1.770(3) yes
B4 B7 1.763(2) yes
B4 B8 1.778(3) yes
B4 B9 1.775(3) yes
B4 H41 1.100 no
B5 B7 1.775(3) yes
B5 B10 1.771(3) yes
B5 B11 1.769(3) yes
B5 C52 1.702(2) yes
B5 H51 1.100 no
B6 B7 1.778(2) yes
B6 B9 1.762(2) yes
B6 B12 1.764(3) yes
B6 C52 1.702(2) yes
B6 H61 1.100 no
B7 C52 1.703(3) yes
B7 H71 1.100 no
B8 B9 1.780(3) yes
B8 B11 1.778(3) yes
B8 B13 1.782(3) yes
B8 H81 1.100 no
B9 B12 1.767(3) yes
B9 B13 1.781(3) yes
B9 H91 1.100 no
B10 B11 1.763(3) yes
B10 B12 1.767(3) yes
B10 B13 1.767(3) yes
B10 C52 1.707(3) yes
B10 H101 1.100 no
B11 B13 1.782(3) yes
B11 H111 1.100 no
B12 B13 1.762(3) yes
B12 C52 1.704(3) yes
B12 H121 1.100 no
B13 H131 1.100 no
C14 C15 1.382(2) yes
C14 C19 1.379(2) yes
C15 C16 1.380(2) yes
C16 C17 1.389(2) yes
C16 H161 0.950 no
C17 C18 1.388(3) yes
C17 H171 0.950 no
C18 C19 1.399(2) yes
C18 H181 0.950 no
C19 H191 0.950 no
C20 C21 1.372(2) yes
C20 C25 1.379(2) yes
C21 C22 1.376(2) yes
C22 C23 1.400(3) yes
C22 H221 0.950 no
C23 C24 1.379(4) yes
C23 H231 0.950 no
C24 C25 1.395(3) yes
C24 H241 0.950 no
C25 H251 0.950 no
C26 C27 1.3938(18) yes
C26 C31 1.3975(18) yes
C27 C28 1.385(2) yes
C27 H271 0.950 no
C28 C29 1.389(2) yes
C28 H281 0.950 no
C29 C30 1.390(2) yes
C29 C32 1.504(2) yes
C30 C31 1.3983(19) yes
C30 H301 0.950 no
C32 H322 0.950 no
C32 H321 0.950 no
C32 H323 0.950 no
C33 C34 1.3868(19) yes
C33 C38 1.4109(19) yes
C34 C35 1.394(2) yes
C34 H341 0.950 no
C35 C36 1.384(2) yes
C35 H351 0.950 no
C36 C37 1.395(2) yes
C36 C39 1.507(2) yes
C37 C38 1.3979(19) yes
C37 H371 0.950 no
C39 H393 0.950 no
C39 H391 0.950 no
C39 H392 0.950 no
C40 C41 1.529(2) yes
C40 C42 1.531(2) yes
C40 H401 0.950 no
C41 H413 0.950 no
C41 H411 0.950 no
C41 H412 0.950 no
C42 H422 0.950 no
C42 H423 0.950 no
C42 H421 0.950 no
C43 C44 1.524(2) yes
C43 C45 1.532(2) yes
C43 H431 0.950 no
C44 H442 0.950 no
C44 H443 0.950 no
C44 H441 0.950 no
C45 H452 0.950 no
C45 H451 0.950 no
C45 H453 0.950 no
C46 C47 1.529(2) yes
C46 C48 1.534(2) yes
C46 H461 0.950 no
C47 H472 0.950 no
C47 H471 0.950 no
C47 H473 0.950 no
C48 H481 0.950 no
C48 H483 0.950 no
C48 H482 0.950 no
C49 C50 1.528(2) yes
C49 C51 1.532(2) yes
C49 H491 0.950 no
C50 H501 0.950 no
C50 H503 0.950 no
C50 H502 0.950 no
C51 H513 0.950 no
C51 H511 0.950 no
C51 H512 0.950 no
C52 H521 0.950 no
C53 C54 1.385(3) yes
C53 C58 1.383(3) yes
C53 C59 1.496(3) yes
C54 C55 1.390(3) yes
C54 H541 0.950 no
C55 C56 1.392(3) yes
C55 H551 0.950 no
C56 C57 1.372(4) yes
C56 H561 0.950 no
C57 C58 1.381(3) yes
C57 H571 0.950 no
C58 H581 0.950 no
